data_7034809
loop_
_publ_author_name
'Li, Zuo-Xi'
'Ye, Gan'
'Han, Juan'
'Yang, Ying'
'Zou, Kang-Yu'
'Wang, Xin'
'Wang, Xiao-Ling'
'Gou, Xiao-Feng'

_publ_section_title
;
 1D-3D mixed-ligand frameworks with an unusual dmp topology tuned by
 intersection angles of isomeric benzenedicarboxylates: magnetic
 properties, gas-dependent calcination-thermolysis and energy storage
 performances.
;
_journal_issue 19
_journal_name_full 'Dalton transactions (Cambridge, England : 2003)'
_journal_page_first 9209
_journal_page_last 9220
_journal_paper_doi 10.1039/c5dt00963d
_journal_volume 44
_journal_year 2015
_chemical_formula_sum 'C105 H72.5 Co6 N13.5 O25'
_chemical_formula_weight 2276.84
_chemical_name_systematic
; 
 ? 
;
_space_group_IT_number 14
_symmetry_cell_setting monoclinic
_symmetry_space_group_name_Hall '-P 2ybc'
_symmetry_space_group_name_H-M 'P 1 21/c 1'
_atom_sites_solution_hydrogens geom
_atom_sites_solution_primary direct
_atom_sites_solution_secondary difmap
_audit_creation_method SHELXL-97
_audit_update_record
;
2014-09-14 deposited with the CCDC.
2015-04-24 downloaded from the CCDC.
;
_cell_angle_alpha 90.00
_cell_angle_beta 112.540(3)
_cell_angle_gamma 90.00
_cell_formula_units_Z 4
_cell_length_a 23.577(4)
_cell_length_b 21.515(4)
_cell_length_c 20.120(4)
_cell_measurement_reflns_used 9937
_cell_measurement_temperature 293(2)
_cell_measurement_theta_max 26.7
_cell_measurement_theta_min 2.5
_cell_volume 9426(3)
_computing_cell_refinement 'CrystalClear (Rigaku/MSC Inc., 2005)'
_computing_data_collection 'CrystalClear (Rigaku/MSC Inc., 2005)'
_computing_data_reduction 'CrystalClear (Rigaku/MSC Inc., 2005)'
_computing_molecular_graphics 'Bruker SHELXTL'
_computing_publication_material 'Bruker SHELXTL'
_computing_structure_refinement 'SHELXL-97 (Sheldrick, 1997)'
_computing_structure_solution 'SHELXS-97 (Sheldrick, 1990)'
_diffrn_ambient_temperature 293(2)
_diffrn_detector_area_resol_mean 9
_diffrn_measured_fraction_theta_full 0.988
_diffrn_measured_fraction_theta_max 0.988
_diffrn_measurement_device_type 'CCD area detector'
_diffrn_measurement_method \w
_diffrn_radiation_monochromator graphite
_diffrn_radiation_source 'fine-focus sealed tube'
_diffrn_radiation_type MoK\a
_diffrn_radiation_wavelength 0.71073
_diffrn_reflns_av_R_equivalents 0.0461
_diffrn_reflns_av_sigmaI/netI 0.0641
_diffrn_reflns_limit_h_max 30
_diffrn_reflns_limit_h_min -31
_diffrn_reflns_limit_k_max 26
_diffrn_reflns_limit_k_min -28
_diffrn_reflns_limit_l_max 26
_diffrn_reflns_limit_l_min -17
_diffrn_reflns_number 68562
_diffrn_reflns_theta_full 28.45
_diffrn_reflns_theta_max 28.45
_diffrn_reflns_theta_min 0.94
_diffrn_standards_decay_% 0
_diffrn_standards_interval_count 0
_diffrn_standards_interval_time 0
_diffrn_standards_number 0
_exptl_absorpt_coefficient_mu 1.120
_exptl_absorpt_correction_T_max 0.799
_exptl_absorpt_correction_T_min 0.756
_exptl_absorpt_correction_type multi-scan
_exptl_absorpt_process_details CrystalClear
_exptl_crystal_colour purple
_exptl_crystal_density_diffrn 1.604
_exptl_crystal_density_method 'not measured'
_exptl_crystal_description needle
_exptl_crystal_F_000 4636
_exptl_crystal_size_max 0.25
_exptl_crystal_size_mid 0.22
_exptl_crystal_size_min 0.20
_refine_diff_density_max 1.041
_refine_diff_density_min -0.734
_refine_diff_density_rms 0.116
_refine_ls_extinction_method none
_refine_ls_goodness_of_fit_ref 1.044
_refine_ls_hydrogen_treatment constr
_refine_ls_matrix_type full
_refine_ls_number_parameters 1306
_refine_ls_number_reflns 23509
_refine_ls_number_restraints 0
_refine_ls_restrained_S_all 1.044
_refine_ls_R_factor_all 0.1021
_refine_ls_R_factor_gt 0.0682
_refine_ls_shift/su_max 0.001
_refine_ls_shift/su_mean 0.000
_refine_ls_structure_factor_coef Fsqd
_refine_ls_weighting_details 'calc w=1/[\s^2^(Fo^2^)+(0.0910P)^2^+24.3257P] where P=(Fo^2^+2Fc^2^)/3'
_refine_ls_weighting_scheme calc
_refine_ls_wR_factor_gt 0.1907
_refine_ls_wR_factor_ref 0.2040
_reflns_number_gt 15460
_reflns_number_total 23509
_reflns_threshold_expression >2sigma(I)
_cod_data_source_file c5dt00963d2.cif
_cod_data_source_block 1
_cod_depositor_comments 'Adding full bibliography for 7034809--7034811.cif.'
_cod_original_sg_symbol_H-M P21/c
_cod_original_formula_sum 'C105 H72.50 Co6 N13.50 O25'
_cod_database_code 7034809

loop_
_symmetry_equiv_pos_as_xyz
'x, y, z'
'-x, y+1/2, -z+1/2'
'-x, -y, -z'
'x, -y-1/2, z-1/2'

loop_
_atom_site_label
_atom_site_type_symbol
_atom_site_fract_x
_atom_site_fract_y
_atom_site_fract_z
_atom_site_U_iso_or_equiv
_atom_site_adp_type
_atom_site_occupancy
_atom_site_symmetry_multiplicity
_atom_site_calc_flag
_atom_site_refinement_flags
Co1 Co 1.33464(3) 0.69990(3) 0.52821(3) 0.03039(15) Uani 1 1 d .
Co2 Co 1.15805(3) 0.73297(3) 0.34204(3) 0.02754(14) Uani 1 1 d .
Co3 Co 0.99803(3) 0.66987(3) 0.23317(3) 0.03164(15) Uani 1 1 d .
Co4 Co 0.83770(3) 0.73118(3) 0.03973(3) 0.02694(14) Uani 1 1 d .
Co5 Co 0.66738(3) 0.68603(3) -0.08661(3) 0.03028(15) Uani 1 1 d .
Co6 Co 0.52742(3) 0.76612(3) -0.28174(3) 0.02836(14) Uani 1 1 d .
N1 N 1.10227(18) 0.7616(2) 0.3947(2) 0.0368(9) Uani 1 1 d .
N2 N 1.04625(18) 0.82828(19) 0.4265(2) 0.0350(9) Uani 1 1 d .
N3 N 0.77325(19) 1.18913(19) 0.3975(2) 0.0343(9) Uani 1 1 d .
N4 N 0.71041(19) 1.25176(19) 0.4224(2) 0.0354(9) Uani 1 1 d .
N5 N 0.95130(18) 0.71989(19) 0.2790(2) 0.0339(9) Uani 1 1 d .
N6 N 0.89153(19) 0.79006(18) 0.2978(2) 0.0322(9) Uani 1 1 d .
N7 N 0.61861(18) 1.15636(19) 0.2373(2) 0.0362(9) Uani 1 1 d .
N8 N 0.54664(18) 1.21355(19) 0.2528(2) 0.0356(9) Uani 1 1 d .
N9 N 0.61628(18) 0.73232(18) -0.0428(2) 0.0329(9) Uani 1 1 d .
N10 N 0.55122(19) 0.80173(18) -0.0328(2) 0.0329(9) Uani 1 1 d .
N11 N 0.28671(18) 1.17679(18) -0.1085(2) 0.0323(8) Uani 1 1 d .
N12 N 0.22433(18) 1.24161(18) -0.0846(2) 0.0334(9) Uani 1 1 d .
O1 O 1.29069(15) 0.62143(16) 0.4903(2) 0.0401(8) Uani 1 1 d .
O2 O 1.21069(15) 0.68168(15) 0.43560(18) 0.0363(8) Uani 1 1 d .
O3 O 1.13510(16) 0.64379(15) 0.30407(18) 0.0364(8) Uani 1 1 d .
O4 O 1.04878(16) 0.61764(19) 0.3156(2) 0.0488(10) Uani 1 1 d .
O5 O 1.34780(17) 0.74654(19) 0.4530(2) 0.0437(9) Uani 1 1 d .
O6 O 1.3925(2) 0.8275(3) 0.5224(2) 0.0797(16) Uani 1 1 d .
O7 O 1.23213(17) 0.74432(16) 0.30338(19) 0.0388(8) Uani 1 1 d .
O8 O 1.22046(14) 0.80873(14) 0.38123(17) 0.0309(7) Uani 1 1 d .
O9 O 1.10382(18) 0.78061(19) 0.2477(2) 0.0515(10) Uani 1 1 d .
O10 O 1.02249(16) 0.72753(18) 0.17528(19) 0.0434(9) Uani 1 1 d .
O11 O 0.92278(16) 0.74082(16) 0.02118(18) 0.0369(8) Uani 1 1 d .
O12 O 0.90286(15) 0.80507(16) 0.09366(18) 0.0349(7) Uani 1 1 d .
O13 O 0.95018(15) 0.60039(16) 0.1757(2) 0.0418(9) Uani 1 1 d .
O14 O 0.87754(16) 0.67023(14) 0.12788(18) 0.0352(7) Uani 1 1 d .
O15 O 0.80400(15) 0.64680(15) -0.01118(17) 0.0336(7) Uani 1 1 d .
O16 O 0.71215(16) 0.62691(17) -0.0100(2) 0.0427(9) Uani 1 1 d .
O17 O 0.79482(17) 0.78431(17) -0.05353(19) 0.0441(9) Uani 1 1 d .
O18 O 0.70252(16) 0.74949(18) -0.1272(2) 0.0439(9) Uani 1 1 d .
O19 O 0.59511(15) 0.83357(16) -0.21510(18) 0.0364(8) Uani 1 1 d .
O20 O 0.61695(16) 0.77096(17) -0.2879(2) 0.0419(8) Uani 1 1 d .
O21 O 0.62040(16) 0.62281(17) -0.1582(2) 0.0445(9) Uani 1 1 d .
O22 O 0.55361(17) 0.69784(15) -0.20302(18) 0.0392(8) Uani 1 1 d .
O23 O 0.49490(16) 0.69212(16) -0.35067(17) 0.0355(7) Uani 1 1 d .
O24 O 0.39828(16) 0.66100(19) -0.3889(2) 0.0496(10) Uani 1 1 d .
O1W O 0.4952(2) 0.8249(2) -0.3654(3) 0.0685(13) Uani 1 1 d .
C1 C 1.1946(2) 0.5716(2) 0.4431(3) 0.0311(10) Uani 1 1 d .
C2 C 1.2178(2) 0.5229(3) 0.4924(3) 0.0470(14) Uani 1 1 d .
H2 H 1.2563 0.5272 0.5292 0.056 Uiso 1 1 calc R
C3 C 1.1856(3) 0.4696(3) 0.4877(4) 0.0578(17) Uani 1 1 d .
H3 H 1.2022 0.4382 0.5214 0.069 Uiso 1 1 calc R
C4 C 1.1282(3) 0.4615(3) 0.4330(4) 0.0610(19) Uani 1 1 d .
H4 H 1.1066 0.4245 0.4289 0.073 Uiso 1 1 calc R
C5 C 1.1039(3) 0.5096(2) 0.3848(3) 0.0444(13) Uani 1 1 d .
H5 H 1.0650 0.5052 0.3487 0.053 Uiso 1 1 calc R
C6 C 1.1364(2) 0.5644(2) 0.3892(3) 0.0314(10) Uani 1 1 d .
C7 C 1.2333(2) 0.6290(2) 0.4549(2) 0.0311(10) Uani 1 1 d .
C8 C 1.1055(2) 0.6129(2) 0.3322(3) 0.0342(11) Uani 1 1 d .
C9 C 1.3538(2) 0.8399(2) 0.3960(3) 0.0357(11) Uani 1 1 d .
C10 C 1.3976(3) 0.8810(3) 0.3924(4) 0.0573(16) Uani 1 1 d .
H10 H 1.4350 0.8848 0.4310 0.069 Uiso 1 1 calc R
C11 C 1.3852(3) 0.9171(3) 0.3298(4) 0.072(2) Uani 1 1 d .
H11 H 1.4146 0.9446 0.3269 0.087 Uiso 1 1 calc R
C12 C 1.3298(3) 0.9115(3) 0.2734(4) 0.0636(18) Uani 1 1 d .
H12 H 1.3214 0.9358 0.2325 0.076 Uiso 1 1 calc R
C13 C 1.2869(3) 0.8706(3) 0.2768(3) 0.0438(12) Uani 1 1 d .
H13 H 1.2495 0.8672 0.2378 0.053 Uiso 1 1 calc R
C14 C 1.2979(2) 0.8339(2) 0.3375(3) 0.0301(9) Uani 1 1 d .
C15 C 1.3668(2) 0.8019(3) 0.4626(3) 0.0451(13) Uani 1 1 d .
C16 C 1.2478(2) 0.7923(2) 0.3411(2) 0.0269(9) Uani 1 1 d .
C17 C 1.0504(2) 0.8185(2) 0.1301(3) 0.0353(11) Uani 1 1 d .
C18 C 1.0988(3) 0.8556(3) 0.1321(3) 0.0566(16) Uani 1 1 d .
H18 H 1.1368 0.8516 0.1699 0.068 Uiso 1 1 calc R
C19 C 1.0913(3) 0.8991(4) 0.0776(4) 0.078(2) Uani 1 1 d .
H19 H 1.1242 0.9239 0.0796 0.094 Uiso 1 1 calc R
C20 C 1.0368(3) 0.9053(3) 0.0225(3) 0.0574(16) Uani 1 1 d .
H20 H 1.0320 0.9347 -0.0131 0.069 Uiso 1 1 calc R
C21 C 0.9885(3) 0.8683(3) 0.0189(3) 0.0434(12) Uani 1 1 d .
H21 H 0.9510 0.8729 -0.0196 0.052 Uiso 1 1 calc R
C22 C 0.9940(2) 0.8235(2) 0.0719(2) 0.0321(10) Uani 1 1 d .
C23 C 1.0597(2) 0.7722(2) 0.1895(3) 0.0338(10) Uani 1 1 d .
C24 C 0.9374(2) 0.7866(2) 0.0634(2) 0.0286(9) Uani 1 1 d .
C25 C 0.8502(2) 0.5610(2) 0.1174(3) 0.0307(10) Uani 1 1 d .
C26 C 0.8672(2) 0.5085(2) 0.1601(3) 0.0403(12) Uani 1 1 d .
H26 H 0.9054 0.5071 0.1979 0.048 Uiso 1 1 calc R
C27 C 0.8281(3) 0.4576(2) 0.1473(3) 0.0476(14) Uani 1 1 d .
H27 H 0.8406 0.4221 0.1757 0.057 Uiso 1 1 calc R
C28 C 0.7710(3) 0.4596(2) 0.0927(3) 0.0468(13) Uani 1 1 d .
H28 H 0.7444 0.4259 0.0845 0.056 Uiso 1 1 calc R
C29 C 0.7534(2) 0.5117(2) 0.0504(3) 0.0379(11) Uani 1 1 d .
H29 H 0.7147 0.5128 0.0134 0.046 Uiso 1 1 calc R
C30 C 0.7923(2) 0.5633(2) 0.0615(2) 0.0291(9) Uani 1 1 d .
C31 C 0.8948(2) 0.6152(2) 0.1395(2) 0.0323(10) Uani 1 1 d .
C32 C 0.7689(2) 0.6173(2) 0.0100(2) 0.0275(9) Uani 1 1 d .
C33 C 0.7453(2) 0.8343(2) -0.1649(2) 0.0305(10) Uani 1 1 d .
C34 C 0.7988(2) 0.8675(3) -0.1563(3) 0.0443(13) Uani 1 1 d .
H34 H 0.8347 0.8596 -0.1167 0.053 Uiso 1 1 calc R
C35 C 0.7987(3) 0.9120(3) -0.2061(4) 0.0567(16) Uani 1 1 d .
H35 H 0.8346 0.9336 -0.1997 0.068 Uiso 1 1 calc R
C36 C 0.7466(3) 0.9243(3) -0.2641(4) 0.069(2) Uani 1 1 d .
H36 H 0.7466 0.9547 -0.2969 0.083 Uiso 1 1 calc R
C37 C 0.6938(3) 0.8919(3) -0.2741(3) 0.0540(16) Uani 1 1 d .
H37 H 0.6584 0.9001 -0.3144 0.065 Uiso 1 1 calc R
C38 C 0.6921(2) 0.8465(2) -0.2248(3) 0.0332(10) Uani 1 1 d .
C39 C 0.7482(2) 0.7860(2) -0.1104(3) 0.0314(10) Uani 1 1 d .
C40 C 0.6320(2) 0.8136(2) -0.2419(2) 0.0310(10) Uani 1 1 d .
C41 C 0.5213(2) 0.5919(2) -0.2380(2) 0.0289(9) Uani 1 1 d .
C42 C 0.5303(3) 0.5344(2) -0.2019(3) 0.0424(12) Uani 1 1 d .
H42 H 0.5651 0.5287 -0.1601 0.051 Uiso 1 1 calc R
C43 C 0.4893(3) 0.4867(2) -0.2265(4) 0.0488(14) Uani 1 1 d .
H43 H 0.4964 0.4494 -0.2013 0.059 Uiso 1 1 calc R
C44 C 0.4375(3) 0.4937(2) -0.2885(3) 0.0466(14) Uani 1 1 d .
H44 H 0.4096 0.4612 -0.3054 0.056 Uiso 1 1 calc R
C45 C 0.4275(2) 0.5497(2) -0.3253(3) 0.0382(11) Uani 1 1 d .
H45 H 0.3927 0.5543 -0.3672 0.046 Uiso 1 1 calc R
C46 C 0.4684(2) 0.5994(2) -0.3011(3) 0.0297(9) Uani 1 1 d .
C47 C 0.5677(2) 0.6414(2) -0.1989(2) 0.0311(10) Uani 1 1 d .
C48 C 0.4540(2) 0.6562(2) -0.3491(2) 0.0288(9) Uani 1 1 d .
C49 C 1.0690(2) 0.8131(2) 0.3768(3) 0.0377(11) Uani 1 1 d .
H49 H 1.0623 0.8359 0.3352 0.045 Uiso 1 1 calc R
C50 C 1.0998(2) 0.7431(3) 0.4589(3) 0.0433(12) Uani 1 1 d .
H50 H 1.1191 0.7080 0.4845 0.052 Uiso 1 1 calc R
C51 C 1.0656(3) 0.7826(3) 0.4796(3) 0.0447(13) Uani 1 1 d .
H51 H 1.0567 0.7800 0.5208 0.054 Uiso 1 1 calc R
C52 C 1.0085(2) 0.8815(2) 0.4241(3) 0.0367(11) Uani 1 1 d .
C53 C 1.0121(3) 0.9334(3) 0.3867(4) 0.0512(15) Uani 1 1 d .
H53 H 1.0398 0.9348 0.3640 0.061 Uiso 1 1 calc R
C54 C 0.9745(3) 0.9842(3) 0.3826(3) 0.0489(14) Uani 1 1 d .
H54 H 0.9771 1.0189 0.3564 0.059 Uiso 1 1 calc R
C55 C 0.9330(2) 0.9843(2) 0.4169(3) 0.0346(10) Uani 1 1 d .
C56 C 0.9322(3) 0.9314(2) 0.4569(3) 0.0439(13) Uani 1 1 d .
H56 H 0.9060 0.9302 0.4816 0.053 Uiso 1 1 calc R
C57 C 0.9694(3) 0.8807(3) 0.4606(3) 0.0466(13) Uani 1 1 d .
H57 H 0.9680 0.8460 0.4876 0.056 Uiso 1 1 calc R
C58 C 0.8928(2) 1.0379(2) 0.4130(3) 0.0322(10) Uani 1 1 d .
C59 C 0.8872(3) 1.0884(3) 0.3671(4) 0.0524(16) Uani 1 1 d .
H59 H 0.9104 1.0884 0.3387 0.063 Uiso 1 1 calc R
C60 C 0.8495(3) 1.1376(3) 0.3621(3) 0.0519(15) Uani 1 1 d .
H60 H 0.8472 1.1703 0.3310 0.062 Uiso 1 1 calc R
C61 C 0.8148(2) 1.1385(2) 0.4035(3) 0.0336(10) Uani 1 1 d .
C62 C 0.8174(3) 1.0901(3) 0.4482(4) 0.0629(19) Uani 1 1 d .
H62 H 0.7931 1.0902 0.4752 0.075 Uiso 1 1 calc R
C63 C 0.8561(3) 1.0411(3) 0.4531(4) 0.066(2) Uani 1 1 d .
H63 H 0.8579 1.0088 0.4845 0.079 Uiso 1 1 calc R
C64 C 0.7487(2) 1.2049(2) 0.4460(3) 0.0352(11) Uani 1 1 d .
H64 H 0.7576 1.1852 0.4900 0.042 Uiso 1 1 calc R
C65 C 0.7487(3) 1.2298(3) 0.3404(3) 0.0470(14) Uani 1 1 d .
H65 H 0.7569 1.2308 0.2987 0.056 Uiso 1 1 calc R
C66 C 0.7106(3) 1.2677(3) 0.3571(3) 0.0456(13) Uani 1 1 d .
H66 H 0.6878 1.2998 0.3283 0.055 Uiso 1 1 calc R
C67 C 0.9169(2) 0.7691(2) 0.2525(3) 0.0340(10) Uani 1 1 d .
H67 H 0.9109 0.7870 0.2082 0.041 Uiso 1 1 calc R
C68 C 0.9477(3) 0.7086(2) 0.3445(3) 0.0406(12) Uani 1 1 d .
H68 H 0.9677 0.6765 0.3756 0.049 Uiso 1 1 calc R
C69 C 0.9109(3) 0.7512(2) 0.3568(3) 0.0423(12) Uani 1 1 d .
H69 H 0.9007 0.7538 0.3970 0.051 Uiso 1 1 calc R
C70 C 0.8526(2) 0.8435(2) 0.2874(3) 0.0325(10) Uani 1 1 d .
C71 C 0.8529(3) 0.8897(3) 0.2401(3) 0.0453(13) Uani 1 1 d .
H71 H 0.8781 0.8863 0.2143 0.054 Uiso 1 1 calc R
C72 C 0.8152(3) 0.9417(3) 0.2313(3) 0.0503(15) Uani 1 1 d .
H72 H 0.8157 0.9728 0.1993 0.060 Uiso 1 1 calc R
C73 C 0.7769(2) 0.9480(2) 0.2694(3) 0.0340(10) Uani 1 1 d .
C74 C 0.7784(3) 0.9008(3) 0.3166(3) 0.0506(15) Uani 1 1 d .
H74 H 0.7535 0.9038 0.3428 0.061 Uiso 1 1 calc R
C75 C 0.8156(3) 0.8494(3) 0.3259(3) 0.0531(16) Uani 1 1 d .
H75 H 0.8157 0.8186 0.3583 0.064 Uiso 1 1 calc R
C76 C 0.7373(2) 1.0028(2) 0.2607(3) 0.0340(10) Uani 1 1 d .
C77 C 0.7416(3) 1.0560(3) 0.2241(3) 0.0471(14) Uani 1 1 d .
H77 H 0.7713 1.0578 0.2044 0.057 Uiso 1 1 calc R
C78 C 0.7033(3) 1.1063(3) 0.2161(3) 0.0457(13) Uani 1 1 d .
H78 H 0.7077 1.1412 0.1911 0.055 Uiso 1 1 calc R
C79 C 0.6591(2) 1.1054(2) 0.2443(3) 0.0361(11) Uani 1 1 d .
C80 C 0.6544(3) 1.0523(3) 0.2809(5) 0.079(3) Uani 1 1 d .
H80 H 0.6256 1.0510 0.3020 0.095 Uiso 1 1 calc R
C81 C 0.6909(3) 1.0022(3) 0.2864(4) 0.070(2) Uani 1 1 d .
H81 H 0.6844 0.9663 0.3084 0.084 Uiso 1 1 calc R
C82 C 0.5802(2) 1.1632(2) 0.2726(3) 0.0370(11) Uani 1 1 d .
H82 H 0.5780 1.1354 0.3069 0.044 Uiso 1 1 calc R
C83 C 0.6082(2) 1.2071(2) 0.1916(3) 0.0407(12) Uani 1 1 d .
H83 H 0.6274 1.2157 0.1600 0.049 Uiso 1 1 calc R
C84 C 0.5646(2) 1.2413(2) 0.2022(3) 0.0384(11) Uani 1 1 d .
H84 H 0.5489 1.2784 0.1787 0.046 Uiso 1 1 calc R
C85 C 0.5846(2) 0.7834(2) -0.0701(2) 0.0316(10) Uani 1 1 d .
H85 H 0.5855 0.8040 -0.1103 0.038 Uiso 1 1 calc R
C86 C 0.6021(3) 0.7180(3) 0.0160(3) 0.0475(14) Uani 1 1 d .
H86 H 0.6176 0.6840 0.0461 0.057 Uiso 1 1 calc R
C87 C 0.5629(3) 0.7599(2) 0.0234(3) 0.0435(13) Uani 1 1 d .
H87 H 0.5468 0.7608 0.0590 0.052 Uiso 1 1 calc R
C88 C 0.5122(2) 0.8550(2) -0.0472(2) 0.0294(9) Uani 1 1 d .
C89 C 0.5177(3) 0.9020(3) -0.0901(4) 0.0528(16) Uani 1 1 d .
H89 H 0.5467 0.8993 -0.1108 0.063 Uiso 1 1 calc R
C90 C 0.4797(3) 0.9539(3) -0.1028(3) 0.0508(15) Uani 1 1 d .
H90 H 0.4834 0.9851 -0.1328 0.061 Uiso 1 1 calc R
C91 C 0.4368(2) 0.9602(2) -0.0723(3) 0.0309(10) Uani 1 1 d .
C92 C 0.4322(2) 0.9117(3) -0.0299(3) 0.0425(13) Uani 1 1 d .
H92 H 0.4032 0.9141 -0.0091 0.051 Uiso 1 1 calc R
C93 C 0.4689(3) 0.8599(3) -0.0171(3) 0.0451(13) Uani 1 1 d .
H93 H 0.4644 0.8280 0.0118 0.054 Uiso 1 1 calc R
C94 C 0.3976(2) 1.0168(2) -0.0840(3) 0.0316(10) Uani 1 1 d .
C95 C 0.4039(2) 1.0681(2) -0.1222(3) 0.0409(12) Uani 1 1 d .
H95 H 0.4330 1.0671 -0.1429 0.049 Uiso 1 1 calc R
C96 C 0.3683(2) 1.1207(2) -0.1307(3) 0.0396(12) Uani 1 1 d .
H96 H 0.3743 1.1547 -0.1558 0.047 Uiso 1 1 calc R
C97 C 0.3240(2) 1.1227(2) -0.1022(3) 0.0322(10) Uani 1 1 d .
C98 C 0.3144(3) 1.0712(3) -0.0674(4) 0.069(2) Uani 1 1 d .
H98 H 0.2829 1.0716 -0.0504 0.082 Uiso 1 1 calc R
C99 C 0.3506(3) 1.0193(3) -0.0575(4) 0.066(2) Uani 1 1 d .
H99 H 0.3438 0.9853 -0.0328 0.080 Uiso 1 1 calc R
C100 C 0.2548(2) 1.1887(2) -0.0664(3) 0.0346(10) Uani 1 1 d .
H100 H 0.2544 1.1630 -0.0294 0.042 Uiso 1 1 calc R
C101 C 0.2757(3) 1.2252(2) -0.1564(3) 0.0439(13) Uani 1 1 d .
H101 H 0.2914 1.2300 -0.1920 0.053 Uiso 1 1 calc R
C102 C 0.2375(2) 1.2644(2) -0.1414(3) 0.0390(11) Uani 1 1 d .
H102 H 0.2223 1.3013 -0.1656 0.047 Uiso 1 1 calc R

loop_
_atom_site_aniso_label
_atom_site_aniso_U_11
_atom_site_aniso_U_22
_atom_site_aniso_U_33
_atom_site_aniso_U_23
_atom_site_aniso_U_13
_atom_site_aniso_U_12
Co1 0.0294(3) 0.0320(3) 0.0287(3) 0.0022(2) 0.0099(3) 0.0036(3)
Co2 0.0255(3) 0.0253(3) 0.0298(3) 0.0019(2) 0.0082(2) -0.0001(2)
Co3 0.0276(3) 0.0342(3) 0.0326(3) 0.0036(3) 0.0108(3) 0.0045(3)
Co4 0.0257(3) 0.0273(3) 0.0268(3) 0.0029(2) 0.0089(2) 0.0055(2)
Co5 0.0258(3) 0.0302(3) 0.0341(3) 0.0065(3) 0.0107(3) 0.0063(2)
Co6 0.0258(3) 0.0277(3) 0.0301(3) 0.0014(2) 0.0090(2) 0.0038(2)
N1 0.028(2) 0.039(2) 0.044(2) 0.0081(19) 0.0148(18) 0.0032(17)
N2 0.030(2) 0.034(2) 0.043(2) 0.0009(18) 0.0162(18) 0.0007(17)
N3 0.042(2) 0.034(2) 0.029(2) -0.0007(16) 0.0157(18) 0.0007(18)
N4 0.040(2) 0.039(2) 0.029(2) 0.0011(17) 0.0148(18) 0.0035(18)
N5 0.035(2) 0.036(2) 0.028(2) 0.0002(16) 0.0084(17) 0.0006(17)
N6 0.040(2) 0.031(2) 0.027(2) 0.0012(16) 0.0156(17) 0.0028(17)
N7 0.033(2) 0.030(2) 0.053(3) 0.0023(18) 0.024(2) 0.0016(17)
N8 0.030(2) 0.033(2) 0.047(2) 0.0032(18) 0.0168(18) 0.0038(17)
N9 0.031(2) 0.032(2) 0.035(2) 0.0040(17) 0.0117(17) 0.0046(17)
N10 0.038(2) 0.031(2) 0.033(2) 0.0020(16) 0.0171(18) 0.0049(17)
N11 0.032(2) 0.029(2) 0.041(2) -0.0003(17) 0.0199(18) 0.0016(16)
N12 0.031(2) 0.032(2) 0.036(2) 0.0042(17) 0.0121(17) 0.0052(16)
O1 0.0281(17) 0.0338(19) 0.049(2) -0.0064(15) 0.0043(15) 0.0049(14)
O2 0.0382(18) 0.0245(16) 0.0368(19) 0.0049(13) 0.0042(15) 0.0023(14)
O3 0.047(2) 0.0271(17) 0.0351(18) 0.0000(14) 0.0158(16) -0.0058(15)
O4 0.034(2) 0.051(2) 0.049(2) 0.0153(18) 0.0022(17) 0.0046(17)
O5 0.041(2) 0.054(2) 0.040(2) 0.0133(17) 0.0185(17) 0.0114(18)
O6 0.074(3) 0.107(4) 0.039(3) -0.004(3) 0.000(2) -0.019(3)
O7 0.049(2) 0.0357(19) 0.0368(19) -0.0080(15) 0.0224(17) -0.0067(16)
O8 0.0311(16) 0.0292(16) 0.0360(18) -0.0032(13) 0.0169(14) -0.0033(13)
O9 0.047(2) 0.048(2) 0.039(2) 0.0106(17) -0.0064(17) -0.0003(18)
O10 0.0358(19) 0.052(2) 0.037(2) 0.0165(17) 0.0079(16) -0.0037(17)
O11 0.0373(18) 0.0365(19) 0.0355(19) -0.0074(15) 0.0123(15) -0.0010(15)
O12 0.0361(18) 0.0396(19) 0.0336(18) 0.0032(14) 0.0184(15) 0.0077(15)
O13 0.0325(18) 0.0353(19) 0.048(2) -0.0048(16) 0.0043(16) 0.0102(15)
O14 0.0423(19) 0.0236(16) 0.0318(17) 0.0025(13) 0.0053(15) 0.0052(14)
O15 0.0420(19) 0.0328(17) 0.0256(16) -0.0007(13) 0.0124(14) 0.0007(15)
O16 0.0323(18) 0.040(2) 0.047(2) 0.0154(16) 0.0056(16) 0.0036(15)
O17 0.039(2) 0.045(2) 0.035(2) 0.0108(16) 0.0001(16) 0.0056(16)
O18 0.0299(18) 0.050(2) 0.047(2) 0.0205(17) 0.0096(16) 0.0002(16)
O19 0.0299(17) 0.0414(19) 0.0386(19) 0.0049(15) 0.0139(15) 0.0051(15)
O20 0.0354(19) 0.046(2) 0.044(2) -0.0093(17) 0.0142(16) 0.0017(16)
O21 0.0322(18) 0.0362(19) 0.052(2) -0.0067(16) 0.0019(16) 0.0141(15)
O22 0.047(2) 0.0264(17) 0.0326(18) -0.0002(14) 0.0021(15) 0.0090(15)
O23 0.0409(19) 0.0350(18) 0.0292(17) -0.0016(14) 0.0119(15) -0.0024(15)
O24 0.0283(18) 0.057(2) 0.051(2) 0.0129(19) 0.0021(16) 0.0056(17)
O1W 0.090(3) 0.045(2) 0.076(3) 0.027(2) 0.039(3) -0.014(2)
C1 0.032(2) 0.028(2) 0.040(3) 0.0062(19) 0.020(2) 0.0085(19)
C2 0.035(3) 0.042(3) 0.060(4) 0.018(3) 0.013(3) 0.012(2)
C3 0.057(4) 0.043(3) 0.078(5) 0.029(3) 0.031(3) 0.015(3)
C4 0.072(4) 0.024(3) 0.106(6) 0.022(3) 0.057(4) 0.004(3)
C5 0.047(3) 0.030(3) 0.060(4) 0.007(2) 0.026(3) -0.001(2)
C6 0.034(2) 0.023(2) 0.041(3) 0.0014(18) 0.018(2) 0.0035(18)
C7 0.030(2) 0.031(2) 0.030(2) -0.0018(18) 0.0100(19) 0.0055(19)
C8 0.032(2) 0.027(2) 0.035(3) -0.0040(19) 0.003(2) 0.0013(19)
C9 0.030(2) 0.037(3) 0.041(3) -0.002(2) 0.015(2) -0.007(2)
C10 0.041(3) 0.069(4) 0.062(4) -0.001(3) 0.019(3) -0.022(3)
C11 0.074(5) 0.075(5) 0.083(5) 0.000(4) 0.047(4) -0.044(4)
C12 0.075(5) 0.064(4) 0.061(4) 0.020(3) 0.036(4) -0.019(4)
C13 0.044(3) 0.048(3) 0.043(3) 0.012(2) 0.020(2) -0.001(2)
C14 0.032(2) 0.028(2) 0.035(2) -0.0024(18) 0.018(2) -0.0022(18)
C15 0.032(3) 0.062(4) 0.040(3) 0.005(3) 0.012(2) -0.003(3)
C16 0.026(2) 0.030(2) 0.024(2) 0.0023(17) 0.0084(17) -0.0004(17)
C17 0.025(2) 0.048(3) 0.031(2) 0.002(2) 0.0089(19) -0.001(2)
C18 0.037(3) 0.074(4) 0.050(4) 0.012(3) 0.006(3) -0.016(3)
C19 0.062(4) 0.093(6) 0.081(5) 0.023(4) 0.029(4) -0.032(4)
C20 0.057(4) 0.064(4) 0.053(4) 0.019(3) 0.024(3) -0.010(3)
C21 0.044(3) 0.052(3) 0.031(3) 0.010(2) 0.012(2) 0.004(2)
C22 0.031(2) 0.038(3) 0.028(2) 0.0028(19) 0.0120(19) 0.003(2)
C23 0.030(2) 0.044(3) 0.029(2) 0.004(2) 0.014(2) 0.006(2)
C24 0.028(2) 0.036(2) 0.020(2) 0.0040(17) 0.0063(17) 0.0080(18)
C25 0.034(2) 0.023(2) 0.034(2) -0.0002(18) 0.012(2) 0.0085(18)
C26 0.043(3) 0.033(3) 0.041(3) 0.007(2) 0.011(2) 0.011(2)
C27 0.067(4) 0.021(2) 0.055(3) 0.013(2) 0.024(3) 0.009(2)
C28 0.059(4) 0.025(2) 0.059(4) 0.005(2) 0.025(3) -0.001(2)
C29 0.037(3) 0.031(2) 0.041(3) 0.002(2) 0.010(2) 0.000(2)
C30 0.032(2) 0.022(2) 0.034(2) -0.0025(17) 0.0125(19) 0.0037(17)
C31 0.041(3) 0.027(2) 0.027(2) -0.0026(18) 0.011(2) 0.0073(19)
C32 0.030(2) 0.025(2) 0.024(2) -0.0038(17) 0.0059(18) 0.0020(17)
C33 0.026(2) 0.035(2) 0.030(2) 0.0074(19) 0.0107(18) 0.0038(18)
C34 0.027(2) 0.053(3) 0.046(3) 0.007(2) 0.006(2) -0.007(2)
C35 0.049(3) 0.060(4) 0.063(4) 0.015(3) 0.024(3) -0.019(3)
C36 0.064(4) 0.075(5) 0.063(4) 0.034(4) 0.017(3) -0.019(4)
C37 0.045(3) 0.056(4) 0.050(3) 0.029(3) 0.007(3) -0.003(3)
C38 0.030(2) 0.037(3) 0.030(2) 0.0003(19) 0.0094(19) 0.000(2)
C39 0.031(2) 0.030(2) 0.037(3) 0.0008(19) 0.018(2) 0.0035(19)
C40 0.023(2) 0.038(3) 0.030(2) 0.0095(19) 0.0078(18) 0.0058(19)
C41 0.031(2) 0.027(2) 0.030(2) 0.0022(18) 0.0137(19) 0.0087(18)
C42 0.043(3) 0.038(3) 0.047(3) 0.010(2) 0.018(2) 0.017(2)
C43 0.063(4) 0.023(2) 0.075(4) 0.010(2) 0.041(3) 0.006(2)
C44 0.053(3) 0.031(3) 0.068(4) -0.014(2) 0.037(3) -0.009(2)
C45 0.036(3) 0.038(3) 0.043(3) -0.008(2) 0.019(2) -0.003(2)
C46 0.029(2) 0.029(2) 0.034(2) -0.0037(18) 0.0158(19) 0.0038(18)
C47 0.035(2) 0.030(2) 0.027(2) 0.0022(18) 0.0115(19) 0.0045(19)
C48 0.033(2) 0.030(2) 0.025(2) -0.0046(17) 0.0126(19) 0.0021(19)
C49 0.033(2) 0.038(3) 0.044(3) 0.005(2) 0.017(2) 0.000(2)
C50 0.039(3) 0.040(3) 0.053(3) 0.010(2) 0.021(3) 0.006(2)
C51 0.048(3) 0.047(3) 0.046(3) 0.009(2) 0.026(3) 0.005(3)
C52 0.033(2) 0.032(2) 0.046(3) -0.003(2) 0.016(2) 0.000(2)
C53 0.056(4) 0.037(3) 0.081(4) 0.012(3) 0.050(3) 0.010(3)
C54 0.058(4) 0.035(3) 0.070(4) 0.016(3) 0.043(3) 0.010(3)
C55 0.032(2) 0.031(2) 0.043(3) -0.002(2) 0.016(2) -0.0011(19)
C56 0.052(3) 0.040(3) 0.053(3) 0.004(2) 0.034(3) 0.006(2)
C57 0.054(3) 0.037(3) 0.061(4) 0.006(2) 0.036(3) 0.001(2)
C58 0.036(2) 0.030(2) 0.036(3) 0.0009(19) 0.020(2) -0.0021(19)
C59 0.068(4) 0.046(3) 0.068(4) 0.016(3) 0.054(3) 0.013(3)
C60 0.083(4) 0.036(3) 0.060(4) 0.010(3) 0.054(4) 0.011(3)
C61 0.036(2) 0.033(2) 0.036(3) -0.004(2) 0.019(2) 0.001(2)
C62 0.076(4) 0.062(4) 0.082(5) 0.027(3) 0.065(4) 0.022(3)
C63 0.081(5) 0.057(4) 0.088(5) 0.038(4) 0.065(4) 0.032(3)
C64 0.043(3) 0.038(3) 0.029(2) 0.007(2) 0.020(2) 0.009(2)
C65 0.069(4) 0.046(3) 0.035(3) 0.008(2) 0.030(3) 0.010(3)
C66 0.061(4) 0.045(3) 0.033(3) 0.011(2) 0.021(3) 0.017(3)
C67 0.037(3) 0.042(3) 0.025(2) 0.001(2) 0.014(2) 0.005(2)
C68 0.050(3) 0.038(3) 0.034(3) 0.003(2) 0.017(2) 0.000(2)
C69 0.062(3) 0.039(3) 0.038(3) 0.006(2) 0.033(3) 0.006(2)
C70 0.037(2) 0.033(2) 0.029(2) -0.0012(19) 0.014(2) 0.003(2)
C71 0.052(3) 0.045(3) 0.056(3) 0.015(3) 0.039(3) 0.018(3)
C72 0.052(3) 0.048(3) 0.064(4) 0.021(3) 0.037(3) 0.015(3)
C73 0.033(2) 0.034(2) 0.037(3) -0.003(2) 0.015(2) -0.002(2)
C74 0.063(4) 0.047(3) 0.062(4) 0.010(3) 0.046(3) 0.011(3)
C75 0.075(4) 0.046(3) 0.062(4) 0.017(3) 0.052(4) 0.015(3)
C76 0.031(2) 0.033(2) 0.041(3) -0.001(2) 0.017(2) 0.0030(19)
C77 0.053(3) 0.039(3) 0.069(4) 0.005(3) 0.045(3) 0.002(2)
C78 0.055(3) 0.034(3) 0.066(4) 0.005(2) 0.042(3) 0.000(2)
C79 0.036(3) 0.028(2) 0.051(3) 0.005(2) 0.024(2) 0.003(2)
C80 0.083(5) 0.056(4) 0.143(7) 0.042(4) 0.094(5) 0.030(4)
C81 0.073(4) 0.053(4) 0.117(6) 0.040(4) 0.072(5) 0.028(3)
C82 0.034(3) 0.034(3) 0.050(3) 0.004(2) 0.024(2) 0.002(2)
C83 0.045(3) 0.038(3) 0.046(3) 0.008(2) 0.025(2) 0.005(2)
C84 0.040(3) 0.036(3) 0.043(3) 0.007(2) 0.019(2) 0.003(2)
C85 0.035(2) 0.034(2) 0.027(2) 0.0041(18) 0.0126(19) 0.0056(19)
C86 0.056(3) 0.040(3) 0.053(3) 0.016(2) 0.028(3) 0.011(3)
C87 0.060(3) 0.041(3) 0.041(3) 0.011(2) 0.033(3) 0.011(3)
C88 0.029(2) 0.030(2) 0.030(2) 0.0012(18) 0.0131(19) 0.0041(18)
C89 0.066(4) 0.041(3) 0.079(4) 0.022(3) 0.059(4) 0.020(3)
C90 0.059(4) 0.040(3) 0.076(4) 0.023(3) 0.051(3) 0.017(3)
C91 0.028(2) 0.028(2) 0.041(3) -0.0058(19) 0.017(2) -0.0004(18)
C92 0.043(3) 0.044(3) 0.056(3) 0.011(2) 0.037(3) 0.013(2)
C93 0.049(3) 0.043(3) 0.055(3) 0.018(3) 0.033(3) 0.014(2)
C94 0.029(2) 0.031(2) 0.041(3) 0.0013(19) 0.021(2) 0.0033(19)
C95 0.044(3) 0.039(3) 0.056(3) 0.006(2) 0.037(3) 0.004(2)
C96 0.044(3) 0.034(3) 0.050(3) 0.010(2) 0.029(3) 0.009(2)
C97 0.026(2) 0.028(2) 0.048(3) -0.002(2) 0.020(2) 0.0017(18)
C98 0.081(5) 0.044(3) 0.120(6) 0.028(4) 0.082(5) 0.026(3)
C99 0.080(5) 0.040(3) 0.116(6) 0.033(4) 0.078(5) 0.024(3)
C100 0.039(3) 0.029(2) 0.040(3) 0.005(2) 0.020(2) 0.009(2)
C101 0.049(3) 0.040(3) 0.052(3) 0.013(2) 0.029(3) 0.013(2)
C102 0.035(3) 0.035(3) 0.053(3) 0.009(2) 0.023(2) 0.008(2)

loop_
_atom_type_symbol
_atom_type_description
_atom_type_scat_dispersion_real
_atom_type_scat_dispersion_imag
_atom_type_scat_source
C C 0.0033 0.0016 'International Tables Vol C Tables 4.2.6.8 and 6.1.1.4'
H H 0.0000 0.0000 'International Tables Vol C Tables 4.2.6.8 and 6.1.1.4'
N N 0.0061 0.0033 'International Tables Vol C Tables 4.2.6.8 and 6.1.1.4'
O O 0.0106 0.0060 'International Tables Vol C Tables 4.2.6.8 and 6.1.1.4'
Co Co 0.3494 0.9721 'International Tables Vol C Tables 4.2.6.8 and 6.1.1.4'

loop_
_geom_angle_atom_site_label_1
_geom_angle_atom_site_label_2
_geom_angle_atom_site_label_3
_geom_angle
_geom_angle_site_symmetry_1
_geom_angle_site_symmetry_3
O5 Co1 O24 126.02(16) . 1_656
O5 Co1 O1 111.02(17) . .
O24 Co1 O1 94.64(16) 1_656 .
O5 Co1 N4 113.13(17) . 3_776
O24 Co1 N4 100.34(17) 1_656 3_776
O1 Co1 N4 109.64(16) . 3_776
O3 Co2 N1 109.77(16) . .
O3 Co2 O9 97.87(15) . .
N1 Co2 O9 91.78(17) . .
O3 Co2 O2 79.97(13) . .
N1 Co2 O2 88.34(15) . .
O9 Co2 O2 177.74(14) . .
O3 Co2 O8 153.46(13) . .
N1 Co2 O8 93.84(15) . .
O9 Co2 O8 93.20(14) . .
O2 Co2 O8 89.05(13) . .
O3 Co2 O7 96.00(13) . .
N1 Co2 O7 154.22(15) . .
O9 Co2 O7 85.22(16) . .
O2 Co2 O7 95.65(14) . .
O8 Co2 O7 60.88(12) . .
O3 Co2 C16 125.48(15) . .
N1 Co2 C16 124.22(16) . .
O9 Co2 C16 88.15(15) . .
O2 Co2 C16 93.65(14) . .
O8 Co2 C16 30.65(13) . .
O7 Co2 C16 30.25(13) . .
O10 Co3 O13 111.74(17) . .
O10 Co3 O4 130.10(16) . .
O13 Co3 O4 95.05(16) . .
O10 Co3 N5 106.05(17) . .
O13 Co3 N5 112.84(16) . .
O4 Co3 N5 100.46(17) . .
N12 Co4 O15 105.06(15) 3_675 .
N12 Co4 O17 93.28(16) 3_675 .
O15 Co4 O17 94.17(14) . .
N12 Co4 O14 88.31(15) 3_675 .
O15 Co4 O14 80.52(13) . .
O17 Co4 O14 174.69(14) . .
N12 Co4 O11 153.24(15) 3_675 .
O15 Co4 O11 101.56(13) . .
O17 Co4 O11 87.40(14) . .
O14 Co4 O11 93.46(14) . .
N12 Co4 O12 93.27(14) 3_675 .
O15 Co4 O12 159.83(13) . .
O17 Co4 O12 93.08(14) . .
O14 Co4 O12 91.88(13) . .
O11 Co4 O12 60.00(12) . .
N12 Co4 C24 123.18(16) 3_675 .
O15 Co4 C24 131.19(14) . .
O17 Co4 C24 90.35(14) . .
O14 Co4 C24 93.02(14) . .
O11 Co4 C24 30.09(13) . .
O12 Co4 C24 29.91(13) . .
O18 Co5 O16 126.90(15) . .
O18 Co5 O21 112.86(17) . .
O16 Co5 O21 96.22(16) . .
O18 Co5 N9 105.18(17) . .
O16 Co5 N9 102.02(16) . .
O21 Co5 N9 113.40(16) . .
O1W Co6 O23 89.93(17) . .
O1W Co6 O22 173.30(17) . .
O23 Co6 O22 83.78(13) . .
O1W Co6 N8 90.77(19) . 3_675
O23 Co6 N8 102.40(15) . 3_675
O22 Co6 N8 88.36(16) . 3_675
O1W Co6 O20 89.18(18) . .
O23 Co6 O20 96.78(14) . .
O22 Co6 O20 93.82(15) . .
N8 Co6 O20 160.82(15) 3_675 .
O1W Co6 O19 92.79(17) . .
O23 Co6 O19 156.95(13) . .
O22 Co6 O19 93.89(13) . .
N8 Co6 O19 100.45(15) 3_675 .
O20 Co6 O19 60.40(13) . .
O1W Co6 C40 91.24(17) . .
O23 Co6 C40 126.82(15) . .
O22 Co6 C40 94.35(15) . .
N8 Co6 C40 130.73(17) 3_675 .
O20 Co6 C40 30.12(14) . .
O19 Co6 C40 30.29(14) . .
C49 N1 C50 105.3(4) . .
C49 N1 Co2 122.3(3) . .
C50 N1 Co2 131.2(3) . .
C49 N2 C51 107.0(4) . .
C49 N2 C52 125.8(4) . .
C51 N2 C52 127.2(4) . .
C64 N3 C65 106.4(4) . .
C64 N3 C61 126.4(4) . .
C65 N3 C61 127.1(4) . .
C64 N4 C66 106.6(4) . .
C64 N4 Co1 129.9(3) . 3_776
C66 N4 Co1 123.2(3) . 3_776
C67 N5 C68 106.0(4) . .
C67 N5 Co3 127.5(3) . .
C68 N5 Co3 126.5(3) . .
C67 N6 C69 107.0(4) . .
C67 N6 C70 126.6(4) . .
C69 N6 C70 126.4(4) . .
C82 N7 C83 106.0(4) . .
C82 N7 C79 126.0(4) . .
C83 N7 C79 127.9(4) . .
C82 N8 C84 105.1(4) . .
C82 N8 Co6 124.2(3) . 3_675
C84 N8 Co6 129.9(3) . 3_675
C85 N9 C86 105.0(4) . .
C85 N9 Co5 124.5(3) . .
C86 N9 Co5 130.4(3) . .
C85 N10 C87 106.9(4) . .
C85 N10 C88 126.5(4) . .
C87 N10 C88 126.6(4) . .
C100 N11 C101 107.1(4) . .
C100 N11 C97 124.5(4) . .
C101 N11 C97 128.4(4) . .
C100 N12 C102 105.3(4) . .
C100 N12 Co4 121.4(3) . 3_675
C102 N12 Co4 132.7(3) . 3_675
C7 O1 Co1 113.2(3) . .
C7 O2 Co2 141.4(3) . .
C8 O3 Co2 116.2(3) . .
C8 O4 Co3 120.6(4) . .
C15 O5 Co1 121.6(4) . .
C16 O7 Co2 88.1(3) . .
C16 O8 Co2 89.9(3) . .
C23 O9 Co2 141.0(4) . .
C23 O10 Co3 134.1(3) . .
C24 O11 Co4 89.5(3) . .
C24 O12 Co4 89.6(3) . .
C31 O13 Co3 112.4(3) . .
C31 O14 Co4 139.0(3) . .
C32 O15 Co4 117.0(3) . .
C32 O16 Co5 122.8(3) . .
C39 O17 Co4 142.2(3) . .
C39 O18 Co5 141.4(3) . .
C40 O19 Co6 88.4(3) . .
C40 O20 Co6 89.9(3) . .
C47 O21 Co5 113.0(3) . .
C47 O22 Co6 137.0(3) . .
C48 O23 Co6 123.7(3) . .
C48 O24 Co1 148.8(4) . 1_454
C6 C1 C2 117.9(5) . .
C6 C1 C7 124.9(4) . .
C2 C1 C7 117.1(4) . .
C3 C2 C1 121.7(5) . .
C3 C2 H2 119.1 . .
C1 C2 H2 119.1 . .
C2 C3 C4 120.6(5) . .
C2 C3 H3 119.7 . .
C4 C3 H3 119.7 . .
C5 C4 C3 118.5(5) . .
C5 C4 H4 120.8 . .
C3 C4 H4 120.8 . .
C4 C5 C6 121.3(6) . .
C4 C5 H5 119.4 . .
C6 C5 H5 119.4 . .
C5 C6 C1 119.9(5) . .
C5 C6 C8 116.3(4) . .
C1 C6 C8 123.8(4) . .
O2 C7 O1 121.7(4) . .
O2 C7 C1 122.5(4) . .
O1 C7 C1 115.6(4) . .
O3 C8 O4 124.3(5) . .
O3 C8 C6 121.4(4) . .
O4 C8 C6 114.2(4) . .
C10 C9 C14 119.9(5) . .
C10 C9 C15 119.7(5) . .
C14 C9 C15 120.5(4) . .
C9 C10 C11 119.7(6) . .
C9 C10 H10 120.1 . .
C11 C10 H10 120.1 . .
C12 C11 C10 119.8(5) . .
C12 C11 H11 120.1 . .
C10 C11 H11 120.1 . .
C13 C12 C11 120.5(6) . .
C13 C12 H12 119.8 . .
C11 C12 H12 119.8 . .
C12 C13 C14 121.1(6) . .
C12 C13 H13 119.4 . .
C14 C13 H13 119.4 . .
C13 C14 C9 119.0(4) . .
C13 C14 C16 119.6(4) . .
C9 C14 C16 121.3(4) . .
O6 C15 O5 125.2(6) . .
O6 C15 C9 118.6(6) . .
O5 C15 C9 116.1(5) . .
O7 C16 O8 121.0(4) . .
O7 C16 C14 121.2(4) . .
O8 C16 C14 117.8(4) . .
O7 C16 Co2 61.6(2) . .
O8 C16 Co2 59.5(2) . .
C14 C16 Co2 174.0(3) . .
C18 C17 C22 119.3(5) . .
C18 C17 C23 119.5(5) . .
C22 C17 C23 121.2(4) . .
C17 C18 C19 120.6(6) . .
C17 C18 H18 119.7 . .
C19 C18 H18 119.7 . .
C20 C19 C18 120.4(6) . .
C20 C19 H19 119.8 . .
C18 C19 H19 119.8 . .
C19 C20 C21 120.0(6) . .
C19 C20 H20 120.0 . .
C21 C20 H20 120.0 . .
C20 C21 C22 121.6(5) . .
C20 C21 H21 119.2 . .
C22 C21 H21 119.2 . .
C17 C22 C21 118.1(5) . .
C17 C22 C24 124.8(4) . .
C21 C22 C24 117.0(4) . .
O9 C23 O10 125.7(5) . .
O9 C23 C17 117.7(5) . .
O10 C23 C17 116.6(4) . .
O12 C24 O11 121.0(4) . .
O12 C24 C22 119.4(4) . .
O11 C24 C22 119.3(4) . .
O12 C24 Co4 60.5(2) . .
O11 C24 Co4 60.5(2) . .
C22 C24 Co4 174.8(3) . .
C26 C25 C30 119.4(4) . .
C26 C25 C31 116.2(4) . .
C30 C25 C31 124.2(4) . .
C25 C26 C27 120.9(5) . .
C25 C26 H26 119.6 . .
C27 C26 H26 119.6 . .
C28 C27 C26 120.0(5) . .
C28 C27 H27 120.0 . .
C26 C27 H27 120.0 . .
C27 C28 C29 119.5(5) . .
C27 C28 H28 120.2 . .
C29 C28 H28 120.2 . .
C28 C29 C30 121.6(5) . .
C28 C29 H29 119.2 . .
C30 C29 H29 119.2 . .
C25 C30 C29 118.5(4) . .
C25 C30 C32 124.4(4) . .
C29 C30 C32 117.0(4) . .
O14 C31 O13 122.5(5) . .
O14 C31 C25 122.4(4) . .
O13 C31 C25 114.9(4) . .
O15 C32 O16 125.0(4) . .
O15 C32 C30 120.9(4) . .
O16 C32 C30 114.0(4) . .
C38 C33 C34 118.7(4) . .
C38 C33 C39 122.6(4) . .
C34 C33 C39 118.6(4) . .
C35 C34 C33 120.8(5) . .
C35 C34 H34 119.6 . .
C33 C34 H34 119.6 . .
C36 C35 C34 120.4(5) . .
C36 C35 H35 119.8 . .
C34 C35 H35 119.8 . .
C35 C36 C37 119.9(5) . .
C35 C36 H36 120.0 . .
C37 C36 H36 120.0 . .
C36 C37 C38 121.3(5) . .
C36 C37 H37 119.4 . .
C38 C37 H37 119.4 . .
C33 C38 C37 118.9(5) . .
C33 C38 C40 124.6(4) . .
C37 C38 C40 116.5(4) . .
O17 C39 O18 125.8(5) . .
O17 C39 C33 118.1(4) . .
O18 C39 C33 116.1(4) . .
O20 C40 O19 121.2(4) . .
O20 C40 C38 119.3(4) . .
O19 C40 C38 119.1(4) . .
O20 C40 Co6 60.0(2) . .
O19 C40 Co6 61.3(2) . .
C38 C40 Co6 173.9(3) . .
C46 C41 C42 118.2(5) . .
C46 C41 C47 126.9(4) . .
C42 C41 C47 114.5(4) . .
C43 C42 C41 121.8(5) . .
C43 C42 H42 119.1 . .
C41 C42 H42 119.1 . .
C42 C43 C44 120.3(5) . .
C42 C43 H43 119.8 . .
C44 C43 H43 119.8 . .
C43 C44 C45 119.1(5) . .
C43 C44 H44 120.4 . .
C45 C44 H44 120.4 . .
C44 C45 C46 121.8(5) . .
C44 C45 H45 119.1 . .
C46 C45 H45 119.1 . .
C45 C46 C41 118.7(4) . .
C45 C46 C48 116.1(4) . .
C41 C46 C48 125.0(4) . .
O22 C47 O21 121.3(5) . .
O22 C47 C41 121.9(4) . .
O21 C47 C41 116.6(4) . .
O23 C48 O24 124.4(4) . .
O23 C48 C46 122.0(4) . .
O24 C48 C46 113.5(4) . .
N1 C49 N2 111.3(5) . .
N1 C49 H49 124.3 . .
N2 C49 H49 124.3 . .
C51 C50 N1 110.9(5) . .
C51 C50 H50 124.6 . .
N1 C50 H50 124.6 . .
C50 C51 N2 105.5(5) . .
C50 C51 H51 127.2 . .
N2 C51 H51 127.2 . .
C53 C52 C57 119.9(5) . .
C53 C52 N2 120.0(5) . .
C57 C52 N2 120.1(5) . .
C52 C53 C54 120.1(5) . .
C52 C53 H53 119.9 . .
C54 C53 H53 119.9 . .
C53 C54 C55 121.6(5) . .
C53 C54 H54 119.2 . .
C55 C54 H54 119.2 . .
C54 C55 C56 116.6(5) . .
C54 C55 C58 122.2(4) . .
C56 C55 C58 121.1(4) . .
C57 C56 C55 121.7(5) . .
C57 C56 H56 119.1 . .
C55 C56 H56 119.1 . .
C52 C57 C56 120.0(5) . .
C52 C57 H57 120.0 . .
C56 C57 H57 120.0 . .
C63 C58 C59 114.9(5) . .
C63 C58 C55 122.5(5) . .
C59 C58 C55 122.5(4) . .
C60 C59 C58 123.1(5) . .
C60 C59 H59 118.5 . .
C58 C59 H59 118.5 . .
C59 C60 C61 119.4(5) . .
C59 C60 H60 120.3 . .
C61 C60 H60 120.3 . .
C62 C61 C60 120.2(5) . .
C62 C61 N3 119.5(4) . .
C60 C61 N3 120.3(5) . .
C61 C62 C63 119.7(5) . .
C61 C62 H62 120.1 . .
C63 C62 H62 120.1 . .
C62 C63 C58 122.7(5) . .
C62 C63 H63 118.7 . .
C58 C63 H63 118.7 . .
N4 C64 N3 110.8(4) . .
N4 C64 H64 124.6 . .
N3 C64 H64 124.6 . .
C66 C65 N3 106.3(5) . .
C66 C65 H65 126.8 . .
N3 C65 H65 126.8 . .
C65 C66 N4 109.8(5) . .
C65 C66 H66 125.1 . .
N4 C66 H66 125.1 . .
N5 C67 N6 111.1(4) . .
N5 C67 H67 124.5 . .
N6 C67 H67 124.5 . .
C69 C68 N5 109.7(5) . .
C69 C68 H68 125.2 . .
N5 C68 H68 125.2 . .
C68 C69 N6 106.2(4) . .
C68 C69 H69 126.9 . .
N6 C69 H69 126.9 . .
C75 C70 C71 119.6(5) . .
C75 C70 N6 120.0(4) . .
C71 C70 N6 120.4(4) . .
C70 C71 C72 119.6(5) . .
C70 C71 H71 120.2 . .
C72 C71 H71 120.2 . .
C71 C72 C73 121.4(5) . .
C71 C72 H72 119.3 . .
C73 C72 H72 119.3 . .
C74 C73 C72 117.0(5) . .
C74 C73 C76 121.2(4) . .
C72 C73 C76 121.8(5) . .
C75 C74 C73 122.0(5) . .
C75 C74 H74 119.0 . .
C73 C74 H74 119.0 . .
C70 C75 C74 120.3(5) . .
C70 C75 H75 119.8 . .
C74 C75 H75 119.8 . .
C81 C76 C77 115.9(5) . .
C81 C76 C73 120.5(5) . .
C77 C76 C73 123.5(4) . .
C78 C77 C76 122.3(5) . .
C78 C77 H77 118.9 . .
C76 C77 H77 118.9 . .
C79 C78 C77 120.6(5) . .
C79 C78 H78 119.7 . .
C77 C78 H78 119.7 . .
C78 C79 C80 117.5(5) . .
C78 C79 N7 122.5(4) . .
C80 C79 N7 120.0(4) . .
C81 C80 C79 121.4(5) . .
C81 C80 H80 119.3 . .
C79 C80 H80 119.3 . .
C80 C81 C76 122.1(5) . .
C80 C81 H81 119.0 . .
C76 C81 H81 119.0 . .
N8 C82 N7 112.2(4) . .
N8 C82 H82 123.9 . .
N7 C82 H82 123.9 . .
C84 C83 N7 106.2(4) . .
C84 C83 H83 126.9 . .
N7 C83 H83 126.9 . .
C83 C84 N8 110.4(5) . .
C83 C84 H84 124.8 . .
N8 C84 H84 124.8 . .
N9 C85 N10 111.8(4) . .
N9 C85 H85 124.1 . .
N10 C85 H85 124.1 . .
C87 C86 N9 110.4(5) . .
C87 C86 H86 124.8 . .
N9 C86 H86 124.8 . .
C86 C87 N10 106.0(5) . .
C86 C87 H87 127.0 . .
N10 C87 H87 127.0 . .
C89 C88 C93 119.2(4) . .
C89 C88 N10 120.8(4) . .
C93 C88 N10 120.0(4) . .
C88 C89 C90 119.9(5) . .
C88 C89 H89 120.0 . .
C90 C89 H89 120.0 . .
C91 C90 C89 121.9(5) . .
C91 C90 H90 119.0 . .
C89 C90 H90 119.0 . .
C90 C91 C92 116.4(4) . .
C90 C91 C94 121.8(4) . .
C92 C91 C94 121.8(4) . .
C93 C92 C91 122.6(4) . .
C93 C92 H92 118.7 . .
C91 C92 H92 118.7 . .
C92 C93 C88 119.9(5) . .
C92 C93 H93 120.0 . .
C88 C93 H93 120.0 . .
C95 C94 C99 116.6(4) . .
C95 C94 C91 123.2(4) . .
C99 C94 C91 120.1(4) . .
C96 C95 C94 122.2(4) . .
C96 C95 H95 118.9 . .
C94 C95 H95 118.9 . .
C97 C96 C95 119.9(5) . .
C97 C96 H96 120.0 . .
C95 C96 H96 120.0 . .
C96 C97 C98 119.2(5) . .
C96 C97 N11 121.9(4) . .
C98 C97 N11 118.9(4) . .
C99 C98 C97 121.0(5) . .
C99 C98 H98 119.5 . .
C97 C98 H98 119.5 . .
C98 C99 C94 120.9(5) . .
C98 C99 H99 119.6 . .
C94 C99 H99 119.6 . .
N12 C100 N11 111.3(4) . .
N12 C100 H100 124.4 . .
N11 C100 H100 124.4 . .
C102 C101 N11 106.1(5) . .
C102 C101 H101 126.9 . .
N11 C101 H101 126.9 . .
C101 C102 N12 110.2(5) . .
C101 C102 H102 124.9 . .
N12 C102 H102 124.9 . .

loop_
_geom_bond_atom_site_label_1
_geom_bond_atom_site_label_2
_geom_bond_distance
_geom_bond_site_symmetry_2
Co1 O5 1.937(4) .
Co1 O24 1.953(4) 1_656
Co1 O1 1.975(3) .
Co1 N4 2.001(4) 3_776
Co2 O3 2.059(3) .
Co2 N1 2.074(4) .
Co2 O9 2.104(4) .
Co2 O2 2.124(3) .
Co2 O8 2.134(3) .
Co2 O7 2.181(4) .
Co2 C16 2.478(4) .
Co3 O10 1.935(3) .
Co3 O13 1.961(4) .
Co3 O4 1.981(4) .
Co3 N5 2.000(4) .
Co4 N12 2.076(4) 3_675
Co4 O15 2.086(3) .
Co4 O17 2.096(3) .
Co4 O14 2.114(3) .
Co4 O11 2.186(4) .
Co4 O12 2.188(4) .
Co4 C24 2.513(5) .
Co5 O18 1.933(4) .
Co5 O16 1.965(3) .
Co5 O21 1.982(4) .
Co5 N9 2.009(4) .
Co6 O1W 2.007(4) .
Co6 O23 2.057(3) .
Co6 O22 2.073(3) .
Co6 N8 2.088(4) 3_675
Co6 O20 2.164(4) .
Co6 O19 2.193(4) .
Co6 C40 2.500(5) .
N1 C49 1.326(6) .
N1 C50 1.374(7) .
N2 C49 1.345(7) .
N2 C51 1.394(7) .
N2 C52 1.440(6) .
N3 C64 1.356(6) .
N3 C65 1.382(7) .
N3 C61 1.439(6) .
N4 C64 1.314(6) .
N4 C66 1.359(6) .
N4 Co1 2.001(4) 3_776
N5 C67 1.315(6) .
N5 C68 1.374(6) .
N6 C67 1.346(6) .
N6 C69 1.379(6) .
N6 C70 1.435(6) .
N7 C82 1.356(6) .
N7 C83 1.386(6) .
N7 C79 1.425(6) .
N8 C82 1.310(6) .
N8 C84 1.380(6) .
N8 Co6 2.088(4) 3_675
N9 C85 1.323(6) .
N9 C86 1.381(7) .
N10 C85 1.338(6) .
N10 C87 1.389(6) .
N10 C88 1.428(6) .
N11 C100 1.356(6) .
N11 C101 1.375(6) .
N11 C97 1.435(6) .
N12 C100 1.320(6) .
N12 C102 1.383(6) .
N12 Co4 2.076(4) 3_675
O1 C7 1.276(5) .
O2 C7 1.248(5) .
O3 C8 1.244(6) .
O4 C8 1.253(6) .
O5 C15 1.261(7) .
O6 C15 1.249(7) .
O7 C16 1.249(5) .
O8 C16 1.263(5) .
O9 C23 1.246(6) .
O10 C23 1.258(6) .
O11 C24 1.260(6) .
O12 C24 1.253(5) .
O13 C31 1.268(6) .
O14 C31 1.245(5) .
O15 C32 1.240(6) .
O16 C32 1.258(5) .
O17 C39 1.247(6) .
O18 C39 1.270(6) .
O19 C40 1.261(6) .
O20 C40 1.254(6) .
O21 C47 1.264(5) .
O22 C47 1.252(5) .
O23 C48 1.246(6) .
O24 C48 1.253(6) .
O24 Co1 1.953(4) 1_454
C1 C6 1.394(7) .
C1 C2 1.400(7) .
C1 C7 1.500(7) .
C2 C3 1.359(8) .
C2 H2 0.9300 .
C3 C4 1.391(10) .
C3 H3 0.9300 .
C4 C5 1.383(8) .
C4 H4 0.9300 .
C5 C6 1.392(7) .
C5 H5 0.9300 .
C6 C8 1.516(6) .
C9 C10 1.381(7) .
C9 C14 1.398(7) .
C9 C15 1.498(7) .
C10 C11 1.413(10) .
C10 H10 0.9300 .
C11 C12 1.366(10) .
C11 H11 0.9300 .
C12 C13 1.363(8) .
C12 H12 0.9300 .
C13 C14 1.393(7) .
C13 H13 0.9300 .
C14 C16 1.505(6) .
C17 C18 1.381(7) .
C17 C22 1.399(6) .
C17 C23 1.506(7) .
C18 C19 1.399(9) .
C18 H18 0.9300 .
C19 C20 1.343(9) .
C19 H19 0.9300 .
C20 C21 1.370(8) .
C20 H20 0.9300 .
C21 C22 1.406(7) .
C21 H21 0.9300 .
C22 C24 1.505(7) .
C25 C26 1.384(6) .
C25 C30 1.398(6) .
C25 C31 1.518(7) .
C26 C27 1.391(8) .
C26 H26 0.9300 .
C27 C28 1.373(8) .
C27 H27 0.9300 .
C28 C29 1.373(7) .
C28 H28 0.9300 .
C29 C30 1.402(7) .
C29 H29 0.9300 .
C30 C32 1.513(6) .
C33 C38 1.392(6) .
C33 C34 1.400(7) .
C33 C39 1.493(6) .
C34 C35 1.385(8) .
C34 H34 0.9300 .
C35 C36 1.357(9) .
C35 H35 0.9300 .
C36 C37 1.373(8) .
C36 H36 0.9300 .
C37 C38 1.403(7) .
C37 H37 0.9300 .
C38 C40 1.502(6) .
C41 C46 1.406(6) .
C41 C42 1.410(7) .
C41 C47 1.514(7) .
C42 C43 1.364(8) .
C42 H42 0.9300 .
C43 C44 1.381(9) .
C43 H43 0.9300 .
C44 C45 1.387(8) .
C44 H44 0.9300 .
C45 C46 1.397(7) .
C45 H45 0.9300 .
C46 C48 1.513(6) .
C49 H49 0.9300 .
C50 C51 1.342(8) .
C50 H50 0.9300 .
C51 H51 0.9300 .
C52 C53 1.367(7) .
C52 C57 1.382(7) .
C53 C54 1.389(7) .
C53 H53 0.9300 .
C54 C55 1.398(7) .
C54 H54 0.9300 .
C55 C56 1.399(7) .
C55 C58 1.474(7) .
C56 C57 1.383(7) .
C56 H56 0.9300 .
C57 H57 0.9300 .
C58 C63 1.392(7) .
C58 C59 1.400(7) .
C59 C60 1.361(8) .
C59 H59 0.9300 .
C60 C61 1.373(7) .
C60 H60 0.9300 .
C61 C62 1.361(8) .
C62 C63 1.372(8) .
C62 H62 0.9300 .
C63 H63 0.9300 .
C64 H64 0.9300 .
C65 C66 1.349(8) .
C65 H65 0.9300 .
C66 H66 0.9300 .
C67 H67 0.9300 .
C68 C69 1.347(7) .
C68 H68 0.9300 .
C69 H69 0.9300 .
C70 C75 1.376(7) .
C70 C71 1.377(7) .
C71 C72 1.397(7) .
C71 H71 0.9300 .
C72 C73 1.398(7) .
C72 H72 0.9300 .
C73 C74 1.381(7) .
C73 C76 1.472(7) .
C74 C75 1.380(8) .
C74 H74 0.9300 .
C75 H75 0.9300 .
C76 C81 1.378(7) .
C76 C77 1.385(7) .
C77 C78 1.378(7) .
C77 H77 0.9300 .
C78 C79 1.365(7) .
C78 H78 0.9300 .
C79 C80 1.386(8) .
C80 C81 1.357(8) .
C80 H80 0.9300 .
C81 H81 0.9300 .
C82 H82 0.9300 .
C83 C84 1.344(7) .
C83 H83 0.9300 .
C84 H84 0.9300 .
C85 H85 0.9300 .
C86 C87 1.340(8) .
C86 H86 0.9300 .
C87 H87 0.9300 .
C88 C89 1.366(7) .
C88 C93 1.377(7) .
C89 C90 1.393(7) .
C89 H89 0.9300 .
C90 C91 1.377(7) .
C90 H90 0.9300 .
C91 C92 1.379(7) .
C91 C94 1.491(6) .
C92 C93 1.372(7) .
C92 H92 0.9300 .
C93 H93 0.9300 .
C94 C95 1.385(7) .
C94 C99 1.405(7) .
C95 C96 1.379(7) .
C95 H95 0.9300 .
C96 C97 1.371(6) .
C96 H96 0.9300 .
C97 C98 1.375(7) .
C98 C99 1.373(8) .
C98 H98 0.9300 .
C99 H99 0.9300 .
C100 H100 0.9300 .
C101 C102 1.349(7) .
C101 H101 0.9300 .
C102 H102 0.9300 .

loop_
_geom_torsion_atom_site_label_1
_geom_torsion_atom_site_label_2
_geom_torsion_atom_site_label_3
_geom_torsion_atom_site_label_4
_geom_torsion
_geom_torsion_site_symmetry_1
O3 Co2 N1 C49 -124.8(4) .
O9 Co2 N1 C49 -25.8(4) .
O2 Co2 N1 C49 156.5(4) .
O8 Co2 N1 C49 67.5(4) .
O7 Co2 N1 C49 56.9(6) .
C16 Co2 N1 C49 63.2(4) .
O3 Co2 N1 C50 69.9(5) .
O9 Co2 N1 C50 168.9(5) .
O2 Co2 N1 C50 -8.8(5) .
O8 Co2 N1 C50 -97.8(5) .
O7 Co2 N1 C50 -108.4(5) .
C16 Co2 N1 C50 -102.1(5) .
O10 Co3 N5 C67 31.7(5) .
O13 Co3 N5 C67 -90.9(4) .
O4 Co3 N5 C67 169.0(4) .
O10 Co3 N5 C68 -149.8(4) .
O13 Co3 N5 C68 87.5(4) .
O4 Co3 N5 C68 -12.5(4) .
O18 Co5 N9 C85 35.8(4) .
O16 Co5 N9 C85 169.7(4) .
O21 Co5 N9 C85 -88.0(4) .
O18 Co5 N9 C86 -149.5(5) .
O16 Co5 N9 C86 -15.6(5) .
O21 Co5 N9 C86 86.7(5) .
O5 Co1 O1 C7 -77.1(4) .
O24 Co1 O1 C7 151.3(4) 1_656
N4 Co1 O1 C7 48.6(4) 3_776
O3 Co2 O2 C7 20.9(5) .
N1 Co2 O2 C7 131.3(5) .
O9 Co2 O2 C7 38(4) .
O8 Co2 O2 C7 -134.8(5) .
O7 Co2 O2 C7 -74.2(5) .
C16 Co2 O2 C7 -104.5(5) .
N1 Co2 O3 C8 -18.9(4) .
O9 Co2 O3 C8 -113.7(4) .
O2 Co2 O3 C8 65.7(3) .
O8 Co2 O3 C8 132.6(4) .
O7 Co2 O3 C8 160.4(3) .
C16 Co2 O3 C8 153.0(3) .
O10 Co3 O4 C8 -8.9(5) .
O13 Co3 O4 C8 115.2(4) .
N5 Co3 O4 C8 -130.5(4) .
O24 Co1 O5 C15 -77.8(4) 1_656
O1 Co1 O5 C15 169.5(4) .
N4 Co1 O5 C15 45.7(4) 3_776
O3 Co2 O7 C16 -168.0(3) .
N1 Co2 O7 C16 10.4(5) .
O9 Co2 O7 C16 94.5(3) .
O2 Co2 O7 C16 -87.6(3) .
O8 Co2 O7 C16 -1.8(2) .
O3 Co2 O8 C16 33.8(4) .
N1 Co2 O8 C16 -172.9(3) .
O9 Co2 O8 C16 -80.9(3) .
O2 Co2 O8 C16 98.8(3) .
O7 Co2 O8 C16 1.8(2) .
O3 Co2 O9 C23 17.1(6) .
N1 Co2 O9 C23 -93.2(6) .
O2 Co2 O9 C23 0(5) .
O8 Co2 O9 C23 172.9(6) .
O7 Co2 O9 C23 112.5(6) .
C16 Co2 O9 C23 142.6(6) .
O13 Co3 O10 C23 -167.8(4) .
O4 Co3 O10 C23 -50.4(6) .
N5 Co3 O10 C23 68.9(5) .
N12 Co4 O11 C24 3.1(5) 3_675
O15 Co4 O11 C24 -171.1(3) .
O17 Co4 O11 C24 95.2(3) .
O14 Co4 O11 C24 -90.1(3) .
O12 Co4 O11 C24 0.1(2) .
N12 Co4 O12 C24 -178.8(3) 3_675
O15 Co4 O12 C24 25.6(5) .
O17 Co4 O12 C24 -85.3(3) .
O14 Co4 O12 C24 92.8(3) .
O11 Co4 O12 C24 -0.1(2) .
O10 Co3 O13 C31 -78.7(4) .
O4 Co3 O13 C31 144.3(4) .
N5 Co3 O13 C31 40.7(4) .
N12 Co4 O14 C31 132.6(5) 3_675
O15 Co4 O14 C31 27.0(5) .
O17 Co4 O14 C31 25.1(19) .
O11 Co4 O14 C31 -74.2(5) .
O12 Co4 O14 C31 -134.2(5) .
C24 Co4 O14 C31 -104.3(5) .
N12 Co4 O15 C32 -22.0(3) 3_675
O17 Co4 O15 C32 -116.5(3) .
O14 Co4 O15 C32 63.6(3) .
O11 Co4 O15 C32 155.3(3) .
O12 Co4 O15 C32 132.7(4) .
C24 Co4 O15 C32 149.3(3) .
O18 Co5 O16 C32 -14.4(5) .
O21 Co5 O16 C32 110.4(4) .
N9 Co5 O16 C32 -134.1(4) .
N12 Co4 O17 C39 -73.4(6) 3_675
O15 Co4 O17 C39 32.0(6) .
O14 Co4 O17 C39 33.8(19) .
O11 Co4 O17 C39 133.4(6) .
O12 Co4 O17 C39 -166.9(6) .
C24 Co4 O17 C39 163.3(6) .
O16 Co5 O18 C39 -31.9(6) .
O21 Co5 O18 C39 -149.6(5) .
N9 Co5 O18 C39 86.3(6) .
O1W Co6 O19 C40 -87.7(3) .
O23 Co6 O19 C40 8.7(5) .
O22 Co6 O19 C40 92.0(3) .
N8 Co6 O19 C40 -179.0(3) 3_675
O20 Co6 O19 C40 -0.2(3) .
O1W Co6 O20 C40 93.9(3) .
O23 Co6 O20 C40 -176.3(3) .
O22 Co6 O20 C40 -92.1(3) .
N8 Co6 O20 C40 3.9(6) 3_675
O19 Co6 O20 C40 0.2(3) .
O18 Co5 O21 C47 -78.1(4) .
O16 Co5 O21 C47 147.4(4) .
N9 Co5 O21 C47 41.4(4) .
O1W Co6 O22 C47 46.9(18) .
O23 Co6 O22 C47 26.8(5) .
N8 Co6 O22 C47 129.5(5) 3_675
O20 Co6 O22 C47 -69.6(5) .
O19 Co6 O22 C47 -130.1(5) .
C40 Co6 O22 C47 -99.8(5) .
O1W Co6 O23 C48 -116.0(4) .
O22 Co6 O23 C48 61.7(4) .
N8 Co6 O23 C48 -25.2(4) 3_675
O20 Co6 O23 C48 154.8(4) .
O19 Co6 O23 C48 147.0(4) .
C40 Co6 O23 C48 152.5(3) .
C6 C1 C2 C3 1.1(8) .
C7 C1 C2 C3 178.2(5) .
C1 C2 C3 C4 0.5(10) .
C2 C3 C4 C5 -1.9(10) .
C3 C4 C5 C6 1.7(9) .
C4 C5 C6 C1 -0.2(8) .
C4 C5 C6 C8 178.5(5) .
C2 C1 C6 C5 -1.2(7) .
C7 C1 C6 C5 -178.0(5) .
C2 C1 C6 C8 -179.8(5) .
C7 C1 C6 C8 3.4(7) .
Co2 O2 C7 O1 122.6(5) .
Co2 O2 C7 C1 -62.3(7) .
Co1 O1 C7 O2 12.5(6) .
Co1 O1 C7 C1 -162.9(3) .
C6 C1 C7 O2 25.7(7) .
C2 C1 C7 O2 -151.1(5) .
C6 C1 C7 O1 -159.0(5) .
C2 C1 C7 O1 24.2(6) .
Co2 O3 C8 O4 80.4(6) .
Co2 O3 C8 C6 -101.2(4) .
Co3 O4 C8 O3 6.9(7) .
Co3 O4 C8 C6 -171.6(3) .
C5 C6 C8 O3 -139.7(5) .
C1 C6 C8 O3 38.9(7) .
C5 C6 C8 O4 38.8(6) .
C1 C6 C8 O4 -142.6(5) .
C14 C9 C10 C11 0.7(9) .
C15 C9 C10 C11 -179.7(6) .
C9 C10 C11 C12 0.4(11) .
C10 C11 C12 C13 -1.0(12) .
C11 C12 C13 C14 0.4(11) .
C12 C13 C14 C9 0.7(8) .
C12 C13 C14 C16 176.1(5) .
C10 C9 C14 C13 -1.3(8) .
C15 C9 C14 C13 179.1(5) .
C10 C9 C14 C16 -176.6(5) .
C15 C9 C14 C16 3.7(7) .
Co1 O5 C15 O6 17.7(8) .
Co1 O5 C15 C9 -158.5(3) .
C10 C9 C15 O6 42.4(8) .
C14 C9 C15 O6 -138.0(6) .
C10 C9 C15 O5 -141.1(6) .
C14 C9 C15 O5 38.5(7) .
Co2 O7 C16 O8 3.1(4) .
Co2 O7 C16 C14 -173.9(4) .
Co2 O8 C16 O7 -3.2(4) .
Co2 O8 C16 C14 173.9(4) .
C13 C14 C16 O7 71.8(6) .
C9 C14 C16 O7 -112.8(5) .
C13 C14 C16 O8 -105.3(5) .
C9 C14 C16 O8 70.0(6) .
C13 C14 C16 Co2 -45(3) .
C9 C14 C16 Co2 131(3) .
O3 Co2 C16 O7 14.7(3) .
N1 Co2 C16 O7 -174.6(3) .
O9 Co2 C16 O7 -83.7(3) .
O2 Co2 C16 O7 95.0(3) .
O8 Co2 C16 O7 176.9(4) .
O3 Co2 C16 O8 -162.2(2) .
N1 Co2 C16 O8 8.5(3) .
O9 Co2 C16 O8 99.4(3) .
O2 Co2 C16 O8 -81.9(3) .
O7 Co2 C16 O8 -176.9(4) .
O3 Co2 C16 C14 134(3) .
N1 Co2 C16 C14 -55(3) .
O9 Co2 C16 C14 36(3) .
O2 Co2 C16 C14 -146(3) .
O8 Co2 C16 C14 -64(3) .
O7 Co2 C16 C14 119(3) .
C22 C17 C18 C19 2.0(10) .
C23 C17 C18 C19 -179.9(6) .
C17 C18 C19 C20 -0.2(13) .
C18 C19 C20 C21 -0.9(13) .
C19 C20 C21 C22 0.2(11) .
C18 C17 C22 C21 -2.6(8) .
C23 C17 C22 C21 179.3(5) .
C18 C17 C22 C24 -179.2(5) .
C23 C17 C22 C24 2.6(8) .
C20 C21 C22 C17 1.5(8) .
C20 C21 C22 C24 178.4(5) .
Co2 O9 C23 O10 16.7(9) .
Co2 O9 C23 C17 -162.0(4) .
Co3 O10 C23 O9 21.2(8) .
Co3 O10 C23 C17 -160.1(4) .
C18 C17 C23 O9 20.4(8) .
C22 C17 C23 O9 -161.5(5) .
C18 C17 C23 O10 -158.5(5) .
C22 C17 C23 O10 19.7(7) .
Co4 O12 C24 O11 0.2(4) .
Co4 O12 C24 C22 174.1(4) .
Co4 O11 C24 O12 -0.2(4) .
Co4 O11 C24 C22 -174.1(4) .
C17 C22 C24 O12 83.8(6) .
C21 C22 C24 O12 -92.9(6) .
C17 C22 C24 O11 -102.3(6) .
C21 C22 C24 O11 81.1(6) .
C17 C22 C24 Co4 171(3) .
C21 C22 C24 Co4 -5(4) .
N12 Co4 C24 O12 1.4(3) 3_675
O15 Co4 C24 O12 -168.6(2) .
O17 Co4 C24 O12 95.6(3) .
O14 Co4 C24 O12 -88.5(3) .
O11 Co4 C24 O12 179.8(4) .
N12 Co4 C24 O11 -178.4(3) 3_675
O15 Co4 C24 O11 11.7(3) .
O17 Co4 C24 O11 -84.2(3) .
O14 Co4 C24 O11 91.7(3) .
O12 Co4 C24 O11 -179.8(4) .
N12 Co4 C24 C22 -89(4) 3_675
O15 Co4 C24 C22 101(4) .
O17 Co4 C24 C22 5(4) .
O14 Co4 C24 C22 -179(100) .
O11 Co4 C24 C22 89(4) .
O12 Co4 C24 C22 -91(4) .
C30 C25 C26 C27 1.2(8) .
C31 C25 C26 C27 176.1(5) .
C25 C26 C27 C28 -1.6(9) .
C26 C27 C28 C29 1.1(9) .
C27 C28 C29 C30 -0.3(9) .
C26 C25 C30 C29 -0.4(7) .
C31 C25 C30 C29 -174.9(4) .
C26 C25 C30 C32 -178.3(4) .
C31 C25 C30 C32 7.2(7) .
C28 C29 C30 C25 -0.1(8) .
C28 C29 C30 C32 178.0(5) .
Co4 O14 C31 O13 118.1(5) .
Co4 O14 C31 C25 -67.9(7) .
Co3 O13 C31 O14 16.9(6) .
Co3 O13 C31 C25 -157.5(3) .
C26 C25 C31 O14 -149.6(5) .
C30 C25 C31 O14 25.0(7) .
C26 C25 C31 O13 24.8(6) .
C30 C25 C31 O13 -160.6(4) .
Co4 O15 C32 O16 83.0(5) .
Co4 O15 C32 C30 -99.7(4) .
Co5 O16 C32 O15 6.2(7) .
Co5 O16 C32 C30 -171.3(3) .
C25 C30 C32 O15 36.5(7) .
C29 C30 C32 O15 -141.4(5) .
C25 C30 C32 O16 -145.9(5) .
C29 C30 C32 O16 36.2(6) .
C38 C33 C34 C35 0.4(9) .
C39 C33 C34 C35 179.0(5) .
C33 C34 C35 C36 0.3(11) .
C34 C35 C36 C37 -1.0(12) .
C35 C36 C37 C38 1.0(12) .
C34 C33 C38 C37 -0.3(8) .
C39 C33 C38 C37 -178.8(5) .
C34 C33 C38 C40 178.6(5) .
C39 C33 C38 C40 0.1(8) .
C36 C37 C38 C33 -0.4(10) .
C36 C37 C38 C40 -179.4(6) .
Co4 O17 C39 O18 6.7(9) .
Co4 O17 C39 C33 -172.1(4) .
Co5 O18 C39 O17 11.0(9) .
Co5 O18 C39 C33 -170.2(4) .
C38 C33 C39 O17 -169.9(5) .
C34 C33 C39 O17 11.6(7) .
C38 C33 C39 O18 11.2(7) .
C34 C33 C39 O18 -167.3(5) .
Co6 O20 C40 O19 -0.4(5) .
Co6 O20 C40 C38 -173.0(4) .
Co6 O19 C40 O20 0.4(5) .
Co6 O19 C40 C38 173.0(4) .
C33 C38 C40 O20 -100.4(6) .
C37 C38 C40 O20 78.5(6) .
C33 C38 C40 O19 86.8(6) .
C37 C38 C40 O19 -94.3(6) .
C33 C38 C40 Co6 179(100) .
C37 C38 C40 Co6 -2(4) .
O1W Co6 C40 O20 -86.2(3) .
O23 Co6 C40 O20 4.6(3) .
O22 Co6 C40 O20 90.1(3) .
N8 Co6 C40 O20 -178.3(3) 3_675
O19 Co6 C40 O20 -179.6(4) .
O1W Co6 C40 O19 93.4(3) .
O23 Co6 C40 O19 -175.7(2) .
O22 Co6 C40 O19 -90.3(3) .
N8 Co6 C40 O19 1.3(4) 3_675
O20 Co6 C40 O19 179.6(4) .
O1W Co6 C40 C38 -2(3) .
O23 Co6 C40 C38 89(3) .
O22 Co6 C40 C38 174(3) .
N8 Co6 C40 C38 -94(3) 3_675
O20 Co6 C40 C38 84(3) .
O19 Co6 C40 C38 -95(3) .
C46 C41 C42 C43 0.0(7) .
C47 C41 C42 C43 173.7(5) .
C41 C42 C43 C44 0.3(8) .
C42 C43 C44 C45 -0.2(8) .
C43 C44 C45 C46 -0.3(8) .
C44 C45 C46 C41 0.7(7) .
C44 C45 C46 C48 176.1(4) .
C42 C41 C46 C45 -0.5(7) .
C47 C41 C46 C45 -173.3(4) .
C42 C41 C46 C48 -175.5(4) .
C47 C41 C46 C48 11.7(7) .
Co6 O22 C47 O21 117.7(5) .
Co6 O22 C47 C41 -66.8(7) .
Co5 O21 C47 O22 14.9(6) .
Co5 O21 C47 C41 -160.9(3) .
C46 C41 C47 O22 25.9(7) .
C42 C41 C47 O22 -147.2(5) .
C46 C41 C47 O21 -158.4(5) .
C42 C41 C47 O21 28.6(6) .
Co6 O23 C48 O24 96.9(5) .
Co6 O23 C48 C46 -87.2(5) .
Co1 O24 C48 O23 10.2(10) 1_454
Co1 O24 C48 C46 -166.0(5) 1_454
C45 C46 C48 O23 -151.7(4) .
C41 C46 C48 O23 23.4(7) .
C45 C46 C48 O24 24.5(6) .
C41 C46 C48 O24 -160.3(4) .
C50 N1 C49 N2 0.5(6) .
Co2 N1 C49 N2 -168.1(3) .
C51 N2 C49 N1 -0.9(6) .
C52 N2 C49 N1 179.7(4) .
C49 N1 C50 C51 0.1(6) .
Co2 N1 C50 C51 167.2(4) .
N1 C50 C51 N2 -0.6(7) .
C49 N2 C51 C50 0.9(6) .
C52 N2 C51 C50 -179.7(5) .
C49 N2 C52 C53 -25.9(8) .
C51 N2 C52 C53 154.8(6) .
C49 N2 C52 C57 155.3(5) .
C51 N2 C52 C57 -24.0(8) .
C57 C52 C53 C54 -2.9(9) .
N2 C52 C53 C54 178.2(5) .
C52 C53 C54 C55 1.0(10) .
C53 C54 C55 C56 1.4(9) .
C53 C54 C55 C58 -180.0(6) .
C54 C55 C56 C57 -1.8(9) .
C58 C55 C56 C57 179.5(5) .
C53 C52 C57 C56 2.5(9) .
N2 C52 C57 C56 -178.6(5) .
C55 C56 C57 C52 -0.1(9) .
C54 C55 C58 C63 -173.0(6) .
C56 C55 C58 C63 5.6(8) .
C54 C55 C58 C59 9.0(8) .
C56 C55 C58 C59 -172.4(6) .
C63 C58 C59 C60 0.7(10) .
C55 C58 C59 C60 178.8(6) .
C58 C59 C60 C61 -0.1(10) .
C59 C60 C61 C62 -1.2(10) .
C59 C60 C61 N3 -178.1(6) .
C64 N3 C61 C62 21.3(8) .
C65 N3 C61 C62 -156.1(6) .
C64 N3 C61 C60 -161.7(6) .
C65 N3 C61 C60 20.9(8) .
C60 C61 C62 C63 1.8(11) .
N3 C61 C62 C63 178.8(6) .
C61 C62 C63 C58 -1.2(12) .
C59 C58 C63 C62 0.0(11) .
C55 C58 C63 C62 -178.2(7) .
C66 N4 C64 N3 -0.8(6) .
Co1 N4 C64 N3 -174.6(3) 3_776
C65 N3 C64 N4 0.7(6) .
C61 N3 C64 N4 -177.2(4) .
C64 N3 C65 C66 -0.3(6) .
C61 N3 C65 C66 177.6(5) .
N3 C65 C66 N4 -0.2(7) .
C64 N4 C66 C65 0.6(7) .
Co1 N4 C66 C65 174.9(4) 3_776
C68 N5 C67 N6 0.1(6) .
Co3 N5 C67 N6 178.8(3) .
C69 N6 C67 N5 -0.4(6) .
C70 N6 C67 N5 178.5(4) .
C67 N5 C68 C69 0.2(6) .
Co3 N5 C68 C69 -178.5(4) .
N5 C68 C69 N6 -0.4(6) .
C67 N6 C69 C68 0.5(6) .
C70 N6 C69 C68 -178.4(5) .
C67 N6 C70 C75 160.7(5) .
C69 N6 C70 C75 -20.6(8) .
C67 N6 C70 C71 -20.7(8) .
C69 N6 C70 C71 158.0(6) .
C75 C70 C71 C72 -0.7(9) .
N6 C70 C71 C72 -179.3(5) .
C70 C71 C72 C73 -0.1(10) .
C71 C72 C73 C74 0.5(9) .
C71 C72 C73 C76 179.7(5) .
C72 C73 C74 C75 -0.3(9) .
C76 C73 C74 C75 -179.4(6) .
C71 C70 C75 C74 0.9(9) .
N6 C70 C75 C74 179.6(6) .
C73 C74 C75 C70 -0.5(10) .
C74 C73 C76 C81 -14.7(9) .
C72 C73 C76 C81 166.2(6) .
C74 C73 C76 C77 168.4(6) .
C72 C73 C76 C77 -10.7(8) .
C81 C76 C77 C78 2.2(9) .
C73 C76 C77 C78 179.2(5) .
C76 C77 C78 C79 0.1(10) .
C77 C78 C79 C80 -0.2(10) .
C77 C78 C79 N7 -180.0(5) .
C82 N7 C79 C78 -169.2(5) .
C83 N7 C79 C78 13.8(9) .
C82 N7 C79 C80 11.0(9) .
C83 N7 C79 C80 -166.0(7) .
C78 C79 C80 C81 -2.1(12) .
N7 C79 C80 C81 177.7(7) .
C79 C80 C81 C76 4.6(14) .
C77 C76 C81 C80 -4.4(11) .
C73 C76 C81 C80 178.4(7) .
C84 N8 C82 N7 -0.6(6) .
Co6 N8 C82 N7 169.9(3) 3_675
C83 N7 C82 N8 0.2(6) .
C79 N7 C82 N8 -177.3(5) .
C82 N7 C83 C84 0.2(6) .
C79 N7 C83 C84 177.7(5) .
N7 C83 C84 N8 -0.6(6) .
C82 N8 C84 C83 0.7(6) .
Co6 N8 C84 C83 -169.0(4) 3_675
C86 N9 C85 N10 -0.5(6) .
Co5 N9 C85 N10 175.4(3) .
C87 N10 C85 N9 1.0(6) .
C88 N10 C85 N9 179.5(4) .
C85 N9 C86 C87 -0.2(7) .
Co5 N9 C86 C87 -175.7(4) .
N9 C86 C87 N10 0.8(7) .
C85 N10 C87 C86 -1.0(6) .
C88 N10 C87 C86 -179.6(5) .
C85 N10 C88 C89 -17.4(8) .
C87 N10 C88 C89 160.9(6) .
C85 N10 C88 C93 163.2(5) .
C87 N10 C88 C93 -18.6(8) .
C93 C88 C89 C90 0.1(9) .
N10 C88 C89 C90 -179.3(6) .
C88 C89 C90 C91 1.1(10) .
C89 C90 C91 C92 -1.7(9) .
C89 C90 C91 C94 177.9(6) .
C90 C91 C92 C93 1.1(9) .
C94 C91 C92 C93 -178.5(5) .
C91 C92 C93 C88 0.0(9) .
C89 C88 C93 C92 -0.7(9) .
N10 C88 C93 C92 178.8(5) .
C90 C91 C94 C95 -4.1(8) .
C92 C91 C94 C95 175.5(5) .
C90 C91 C94 C99 174.2(6) .
C92 C91 C94 C99 -6.2(8) .
C99 C94 C95 C96 3.5(9) .
C91 C94 C95 C96 -178.1(5) .
C94 C95 C96 C97 -1.5(9) .
C95 C96 C97 C98 -2.2(9) .
C95 C96 C97 N11 178.8(5) .
C100 N11 C97 C96 -161.1(5) .
C101 N11 C97 C96 19.3(8) .
C100 N11 C97 C98 19.8(8) .
C101 N11 C97 C98 -159.7(6) .
C96 C97 C98 C99 3.6(11) .
N11 C97 C98 C99 -177.3(7) .
C97 C98 C99 C94 -1.5(13) .
C95 C94 C99 C98 -2.0(11) .
C91 C94 C99 C98 179.5(7) .
C102 N12 C100 N11 0.1(6) .
Co4 N12 C100 N11 172.4(3) 3_675
C101 N11 C100 N12 0.0(6) .
C97 N11 C100 N12 -179.6(4) .
C100 N11 C101 C102 -0.1(6) .
C97 N11 C101 C102 179.5(5) .
N11 C101 C102 N12 0.1(6) .
C100 N12 C102 C101 -0.2(6) .
Co4 N12 C102 C101 -171.2(4) 3_675
